data_7223389
loop_
_publ_author_name
'Vrdoljak, Visnja'
'Pavlovi\'c, Gordana'
'Hrenar, Tomica'
'Rub\<ci\'c, Mirta'
'Siega, Patrizia'
'Dreos, Renata'
'Cindric, Marina'

_publ_section_title
;
 Cobalt(III) complexes with tridentate hydrazone ligands: protonation
 state and hydrogen bonds competition
;
_journal_name_full 'RSC Adv.'
_journal_paper_doi 10.1039/C5RA22068H
_journal_year 2015
_chemical_formula_moiety 'C15 H14 N2 O3'
_chemical_formula_sum 'C15 H14 N2 O3'
_chemical_formula_weight 270.28
_chemical_name_systematic
;
4-methoxysalicylaldehyde benzhydrazone
;
_space_group_crystal_system monoclinic
_space_group_IT_number 7
_space_group_name_Hall 'P -2yc'
_space_group_name_H-M_alt 'P 1 c 1'
_symmetry_space_group_name_Hall 'P -2yc'
_symmetry_space_group_name_H-M 'P 1 c 1'
_atom_sites_solution_hydrogens mixed
_audit_creation_method SHELXL-2013
_audit_update_record
;
2015-10-21 deposited with the CCDC.
2015-11-30 downloaded from the CCDC.
;
_cell_angle_alpha 90
_cell_angle_beta 97.657(5)
_cell_angle_gamma 90
_cell_formula_units_Z 4
_cell_length_a 11.4472(6)
_cell_length_b 12.6502(9)
_cell_length_c 9.4907(5)
_cell_measurement_reflns_used 3749
_cell_measurement_temperature 296(2)
_cell_measurement_theta_max 36.0681
_cell_measurement_theta_min 4.1466
_cell_volume 1362.09(14)
_computing_cell_refinement
;
CrysAlisPro, Oxford Diffraction Ltd.,
Version 1.171.34.44 (release 25-10-2010 CrysAlis171 .NET)
(compiled Oct 25 2010,18:11:34)
;
_computing_data_collection
;
CrysAlisPro, Oxford Diffraction Ltd.,
Version 1.171.34.44 (release 25-10-2010 CrysAlis171 .NET)
(compiled Oct 25 2010,18:11:34)
;
_computing_data_reduction
;
CrysAlisPro, Oxford Diffraction Ltd.,
Version 1.171.34.44 (release 25-10-2010 CrysAlis171 .NET)
(compiled Oct 25 2010,18:11:34)
;
_computing_structure_refinement 'SHELXL-2013 (Sheldrick, 2013)'
_computing_structure_solution 'SHELXL-2013 (Sheldrick, 2013)'
_diffrn_ambient_temperature 296(2)
_diffrn_detector_area_resol_mean 16.3426
_diffrn_measured_fraction_theta_full 0.995
_diffrn_measured_fraction_theta_max 0.994
_diffrn_measurement_device_type 'Xcalibur, Sapphire3'
_diffrn_measurement_method '\w scans'
_diffrn_radiation_monochromator graphite
_diffrn_radiation_source 'Enhance (Mo) X-ray Source'
_diffrn_radiation_type MoK\a
_diffrn_radiation_wavelength 0.71073
_diffrn_reflns_av_R_equivalents 0.0553
_diffrn_reflns_av_unetI/netI 0.0608
_diffrn_reflns_laue_measured_fraction_full 0.995
_diffrn_reflns_laue_measured_fraction_max 0.994
_diffrn_reflns_limit_h_max 14
_diffrn_reflns_limit_h_min -14
_diffrn_reflns_limit_k_max 16
_diffrn_reflns_limit_k_min -16
_diffrn_reflns_limit_l_max 12
_diffrn_reflns_limit_l_min -11
_diffrn_reflns_number 15072
_diffrn_reflns_point_group_measured_fraction_full 0.964
_diffrn_reflns_point_group_measured_fraction_max 0.948
_diffrn_reflns_theta_full 25.242
_diffrn_reflns_theta_max 27.500
_diffrn_reflns_theta_min 4.155
_exptl_absorpt_coefficient_mu 0.093
_exptl_absorpt_correction_T_max 1.00000
_exptl_absorpt_correction_T_min 0.80413
_exptl_absorpt_correction_type multi-scan
_exptl_absorpt_process_details
;
CrysAlisPro, Oxford Diffraction Ltd.,
Version 1.171.34.44 (release 25-10-2010 CrysAlis171 .NET)
(compiled Oct 25 2010,18:11:34)
Empirical absorption correction using spherical harmonics,
 implemented in SCALE3 ABSPACK scaling algorithm.
;
_exptl_crystal_colour colorless
_exptl_crystal_density_diffrn 1.318
_exptl_crystal_description prism
_exptl_crystal_F_000 568
_exptl_crystal_size_max 0.38
_exptl_crystal_size_mid 0.19
_exptl_crystal_size_min 0.11
_refine_diff_density_max 0.379
_refine_diff_density_min -0.203
_refine_diff_density_rms 0.058
_refine_ls_extinction_method none
_refine_ls_goodness_of_fit_ref 1.000
_refine_ls_hydrogen_treatment mixed
_refine_ls_matrix_type full
_refine_ls_number_parameters 375
_refine_ls_number_reflns 5950
_refine_ls_number_restraints 6
_refine_ls_restrained_S_all 1.000
_refine_ls_R_factor_all 0.1190
_refine_ls_R_factor_gt 0.0644
_refine_ls_shift/su_max 0.000
_refine_ls_shift/su_mean 0.000
_refine_ls_structure_factor_coef Fsqd
_refine_ls_weighting_details 'w=1/[\s^2^(Fo^2^)+(0.0804P)^2^] where P=(Fo^2^+2Fc^2^)/3'
_refine_ls_weighting_scheme calc
_refine_ls_wR_factor_gt 0.1456
_refine_ls_wR_factor_ref 0.1735
_reflns_Friedel_coverage 0.902
_reflns_friedel_fraction_full 0.932
_reflns_friedel_fraction_max 0.901
_reflns_number_gt 3419
_reflns_number_total 5950
_reflns_threshold_expression 'I > 2\s(I)'
_cod_data_source_file c5ra22068h2.cif
_cod_data_source_block H2L6
_cod_database_code 7223389
_shelx_space_group_comment
;
The symmetry employed for this shelxl refinement is uniquely defined
by the following loop, which should always be used as a source of
symmetry information in preference to the above space-group names.
They are only intended as comments.
;
_shelxl_version_number 2013-4

loop_
_space_group_symop_operation_xyz
'x, y, z'
'x, -y, z+1/2'

loop_
_atom_site_label
_atom_site_type_symbol
_atom_site_fract_x
_atom_site_fract_y
_atom_site_fract_z
_atom_site_U_iso_or_equiv
_atom_site_adp_type
_atom_site_occupancy
_atom_site_site_symmetry_order
_atom_site_calc_flag
_atom_site_refinement_flags_posn
_atom_site_refinement_flags_adp
O21 O 0.0734(3) 0.5583(3) 0.2596(4) 0.0672(10) Uani 1 1 d . .
N22 N 0.1167(3) 0.5096(4) 0.0445(4) 0.0546(10) Uani 1 1 d D .
H22N H 0.087(4) 0.478(4) -0.035(4) 0.066 Uiso 1 1 d D U
O23 O 0.7210(3) 0.7703(4) 0.0295(5) 0.0836(13) Uani 1 1 d . .
N21 N 0.2262(3) 0.5562(4) 0.0701(4) 0.0558(10) Uani 1 1 d . .
C28 C 0.2915(4) 0.5526(5) -0.0267(5) 0.0586(13) Uani 1 1 d . .
H28 H 0.2675 0.5147 -0.1094 0.070 Uiso 1 1 calc R U
C214 C 0.4747(5) 0.6043(5) -0.1188(6) 0.0656(15) Uani 1 1 d . .
H214 H 0.4498 0.5648 -0.2000 0.079 Uiso 1 1 calc R U
O22 O 0.3797(4) 0.6775(4) 0.2192(4) 0.0815(13) Uani 1 1 d D .
H22O H 0.334(5) 0.629(4) 0.197(7) 0.098 Uiso 1 1 d D U
C21 C 0.0445(4) 0.5143(4) 0.1447(5) 0.0517(12) Uani 1 1 d . .
C22 C -0.0742(4) 0.4643(4) 0.1065(5) 0.0542(12) Uani 1 1 d . .
C29 C 0.4042(4) 0.6073(4) -0.0100(5) 0.0548(13) Uani 1 1 d . .
C212 C 0.6173(5) 0.7179(5) 0.0094(6) 0.0630(14) Uani 1 1 d . .
C210 C 0.4429(4) 0.6678(5) 0.1081(5) 0.0607(14) Uani 1 1 d . .
C213 C 0.5804(4) 0.6580(5) -0.1098(6) 0.0675(15) Uani 1 1 d . .
H213 H 0.6263 0.6539 -0.1834 0.081 Uiso 1 1 calc R U
C211 C 0.5497(5) 0.7233(5) 0.1186(6) 0.0684(16) Uani 1 1 d . .
H211 H 0.5747 0.7636 0.1990 0.082 Uiso 1 1 calc R U
C215 C 0.7969(6) 0.7612(6) -0.0774(7) 0.0834(19) Uani 1 1 d . .
H21A H 0.8178 0.6883 -0.0876 0.125 Uiso 1 1 calc R U
H21B H 0.8670 0.8020 -0.0503 0.125 Uiso 1 1 calc R U
H21C H 0.7571 0.7870 -0.1661 0.125 Uiso 1 1 calc R U
C24 C -0.2816(5) 0.4698(6) 0.1180(8) 0.0807(19) Uani 1 1 d . .
H24 H -0.3464 0.5024 0.1489 0.097 Uiso 1 1 calc R U
C26 C -0.2024(5) 0.3306(6) -0.0106(7) 0.0818(18) Uani 1 1 d . .
H26 H -0.2131 0.2686 -0.0635 0.098 Uiso 1 1 calc R U
C25 C -0.2966(5) 0.3812(5) 0.0361(7) 0.0775(18) Uani 1 1 d . .
H25 H -0.3722 0.3544 0.0111 0.093 Uiso 1 1 calc R U
C27 C -0.0900(5) 0.3750(5) 0.0235(6) 0.0697(15) Uani 1 1 d . .
H27 H -0.0256 0.3437 -0.0102 0.084 Uiso 1 1 calc R U
C23 C -0.1693(5) 0.5115(5) 0.1556(7) 0.0670(14) Uani 1 1 d . .
H23 H -0.1586 0.5710 0.2135 0.080 Uiso 1 1 calc R U
N11 N 0.6386(4) 0.0478(4) 0.1807(5) 0.0667(12) Uani 1 1 d . .
N12 N 0.7472(4) 0.0178(4) 0.1481(5) 0.0637(12) Uani 1 1 d D .
H12N H 0.771(5) 0.035(5) 0.067(4) 0.076 Uiso 1 1 d D U
O12 O 0.4744(4) 0.0511(4) 0.3497(5) 0.0935(14) Uani 1 1 d D .
H12O H 0.535(5) 0.034(6) 0.313(8) 0.112 Uiso 1 1 d D U
C19 C 0.4599(5) 0.1455(4) 0.1261(5) 0.0590(13) Uani 1 1 d . .
O11 O 0.7856(4) -0.0737(4) 0.3519(5) 0.0853(12) Uani 1 1 d . .
C11 C 0.8158(6) -0.0402(5) 0.2405(6) 0.0692(15) Uani 1 1 d . .
O13 O 0.1490(4) 0.2776(4) 0.2140(5) 0.0928(15) Uani 1 1 d . .
C12 C 0.9379(5) -0.0613(5) 0.2034(6) 0.0695(15) Uani 1 1 d . .
C111 C 0.3116(5) 0.1603(5) 0.2886(7) 0.0697(15) Uani 1 1 d . .
H111 H 0.2830 0.1423 0.3726 0.084 Uiso 1 1 calc R U
C18 C 0.5720(5) 0.1057(4) 0.0927(6) 0.0640(14) Uani 1 1 d . .
H18 H 0.5960 0.1225 0.0056 0.077 Uiso 1 1 calc R U
C114 C 0.3952(5) 0.2144(5) 0.0371(6) 0.0719(16) Uani 1 1 d . .
H114 H 0.4217 0.2329 -0.0481 0.086 Uiso 1 1 calc R U
C110 C 0.4183(5) 0.1175(5) 0.2540(6) 0.0701(15) Uani 1 1 d . .
C113 C 0.2939(5) 0.2564(6) 0.0689(7) 0.0774(16) Uani 1 1 d . .
H113 H 0.2519 0.3039 0.0067 0.093 Uiso 1 1 calc R U
C14 C 1.1097(6) -0.1684(6) 0.2359(8) 0.095(2) Uani 1 1 d . .
H14 H 1.1478 -0.2287 0.2747 0.114 Uiso 1 1 calc R U
C16 C 1.1089(6) -0.0136(6) 0.0929(8) 0.091(2) Uani 1 1 d . .
H16 H 1.1454 0.0322 0.0358 0.109 Uiso 1 1 calc R U
C115 C 0.0922(6) 0.2454(6) 0.3307(9) 0.096(2) Uani 1 1 d . .
H11A H 0.0750 0.1711 0.3231 0.143 Uiso 1 1 calc R U
H11B H 0.0201 0.2842 0.3303 0.143 Uiso 1 1 calc R U
H11C H 0.1429 0.2589 0.4178 0.143 Uiso 1 1 calc R U
C112 C 0.2522(5) 0.2289(5) 0.1944(6) 0.0672(15) Uani 1 1 d . .
C17 C 0.9911(6) 0.0032(5) 0.1177(7) 0.0769(16) Uani 1 1 d . .
H17 H 0.9493 0.0600 0.0741 0.092 Uiso 1 1 calc R U
C13 C 0.9976(6) -0.1485(6) 0.2585(8) 0.098(2) Uani 1 1 d . .
H13 H 0.9602 -0.1955 0.3131 0.117 Uiso 1 1 calc R U
C15 C 1.1679(7) -0.1002(7) 0.1560(8) 0.096(2) Uani 1 1 d . .
H15 H 1.2463 -0.1124 0.1446 0.115 Uiso 1 1 calc R U

loop_
_atom_site_aniso_label
_atom_site_aniso_U_11
_atom_site_aniso_U_22
_atom_site_aniso_U_33
_atom_site_aniso_U_23
_atom_site_aniso_U_13
_atom_site_aniso_U_12
O21 0.064(2) 0.088(3) 0.051(2) -0.003(2) 0.0125(17) 0.004(2)
N22 0.045(2) 0.077(3) 0.043(2) -0.003(2) 0.0109(18) -0.003(2)
O23 0.061(2) 0.100(3) 0.094(3) -0.030(3) 0.027(2) -0.023(2)
N21 0.049(2) 0.067(3) 0.052(2) -0.002(2) 0.010(2) -0.001(2)
C28 0.049(3) 0.076(4) 0.050(3) -0.009(3) 0.004(2) 0.003(3)
C214 0.057(3) 0.089(4) 0.051(3) -0.015(3) 0.008(2) -0.005(3)
O22 0.072(3) 0.111(4) 0.066(2) -0.033(2) 0.028(2) -0.018(2)
C21 0.055(3) 0.059(3) 0.042(3) 0.006(2) 0.010(2) 0.007(2)
C22 0.054(3) 0.064(3) 0.047(3) 0.013(2) 0.014(2) 0.006(2)
C29 0.048(3) 0.072(3) 0.045(3) -0.003(2) 0.007(2) 0.004(2)
C212 0.052(3) 0.068(3) 0.069(4) -0.005(3) 0.008(3) -0.002(3)
C210 0.058(3) 0.075(4) 0.052(3) 0.000(3) 0.018(3) 0.012(3)
C213 0.055(3) 0.084(4) 0.067(4) -0.010(3) 0.020(3) -0.004(3)
C211 0.064(3) 0.077(4) 0.067(4) -0.021(3) 0.016(3) 0.000(3)
C215 0.069(4) 0.096(5) 0.088(4) -0.008(4) 0.019(3) -0.016(4)
C24 0.057(3) 0.081(4) 0.109(5) 0.019(4) 0.032(3) 0.012(3)
C26 0.068(4) 0.087(4) 0.093(5) -0.009(4) 0.021(4) -0.016(3)
C25 0.054(3) 0.080(5) 0.100(5) 0.017(4) 0.015(3) -0.009(3)
C27 0.056(3) 0.081(4) 0.076(4) -0.010(3) 0.020(3) -0.002(3)
C23 0.061(3) 0.072(4) 0.071(3) 0.006(3) 0.021(3) 0.010(3)
N11 0.065(3) 0.070(3) 0.062(3) -0.003(2) -0.001(2) 0.009(2)
N12 0.073(3) 0.070(3) 0.050(3) 0.001(2) 0.015(2) 0.007(2)
O12 0.095(3) 0.110(4) 0.079(3) 0.036(3) 0.026(2) 0.022(3)
C19 0.059(3) 0.067(3) 0.051(3) -0.003(3) 0.008(2) -0.007(3)
O11 0.088(3) 0.099(3) 0.072(3) 0.011(2) 0.022(2) 0.015(3)
C11 0.078(4) 0.074(4) 0.057(3) -0.002(3) 0.014(3) 0.006(3)
O13 0.066(3) 0.105(4) 0.110(4) 0.032(3) 0.021(3) 0.015(2)
C12 0.068(4) 0.080(4) 0.059(3) -0.001(3) 0.005(3) 0.008(3)
C111 0.062(3) 0.078(4) 0.072(4) 0.009(3) 0.018(3) -0.001(3)
C18 0.066(3) 0.069(3) 0.059(3) -0.003(3) 0.011(3) -0.001(3)
C114 0.075(4) 0.077(4) 0.061(3) 0.010(3) 0.002(3) -0.002(3)
C110 0.072(4) 0.068(4) 0.067(4) 0.014(3) -0.001(3) -0.003(3)
C113 0.064(4) 0.096(5) 0.071(4) 0.010(3) 0.005(3) 0.006(3)
C14 0.092(5) 0.097(5) 0.098(5) 0.012(4) 0.023(4) 0.034(4)
C16 0.081(5) 0.096(5) 0.097(5) -0.003(4) 0.017(4) -0.015(4)
C115 0.084(5) 0.101(5) 0.110(5) 0.005(4) 0.043(4) 0.007(4)
C112 0.061(3) 0.071(4) 0.071(4) 0.010(3) 0.013(3) -0.005(3)
C17 0.070(4) 0.080(4) 0.081(4) 0.006(3) 0.011(3) 0.009(3)
C13 0.091(5) 0.102(5) 0.104(5) 0.012(4) 0.030(4) 0.026(4)
C15 0.075(4) 0.122(6) 0.090(5) -0.020(5) 0.010(4) 0.016(4)

loop_
_atom_type_symbol
_atom_type_description
_atom_type_scat_dispersion_real
_atom_type_scat_dispersion_imag
_atom_type_scat_source
C C 0.0033 0.0016 'International Tables Vol C Tables 4.2.6.8 and 6.1.1.4'
H H 0.0000 0.0000 'International Tables Vol C Tables 4.2.6.8 and 6.1.1.4'
N N 0.0061 0.0033 'International Tables Vol C Tables 4.2.6.8 and 6.1.1.4'
O O 0.0106 0.0060 'International Tables Vol C Tables 4.2.6.8 and 6.1.1.4'

loop_
_geom_angle_atom_site_label_1
_geom_angle_atom_site_label_2
_geom_angle_atom_site_label_3
_geom_angle
C21 N22 N21 119.2(4)
C21 N22 H22N 115(4)
N21 N22 H22N 125(3)
C212 O23 C215 117.9(5)
C28 N21 N22 118.0(4)
N21 C28 C29 120.5(5)
N21 C28 H28 119.8
C29 C28 H28 119.8
C213 C214 C29 122.0(5)
C213 C214 H214 119.0
C29 C214 H214 119.0
C210 O22 H22O 97(5)
O21 C21 N22 122.0(5)
O21 C21 C22 122.2(4)
N22 C21 C22 115.7(4)
C27 C22 C23 120.1(5)
C27 C22 C21 122.1(4)
C23 C22 C21 117.8(5)
C210 C29 C214 117.5(5)
C210 C29 C28 122.4(4)
C214 C29 C28 120.0(5)
O23 C212 C211 116.2(5)
O23 C212 C213 123.5(5)
C211 C212 C213 120.2(5)
O22 C210 C29 122.2(5)
O22 C210 C211 116.6(5)
C29 C210 C211 121.2(4)
C214 C213 C212 119.4(5)
C214 C213 H213 120.3
C212 C213 H213 120.3
C212 C211 C210 119.6(5)
C212 C211 H211 120.2
C210 C211 H211 120.2
O23 C215 H21A 109.5
O23 C215 H21B 109.5
H21A C215 H21B 109.5
O23 C215 H21C 109.5
H21A C215 H21C 109.5
H21B C215 H21C 109.5
C25 C24 C23 120.1(6)
C25 C24 H24 120.0
C23 C24 H24 120.0
C25 C26 C27 118.3(6)
C25 C26 H26 120.9
C27 C26 H26 120.9
C24 C25 C26 121.4(6)
C24 C25 H25 119.3
C26 C25 H25 119.3
C22 C27 C26 120.5(5)
C22 C27 H27 119.7
C26 C27 H27 119.7
C22 C23 C24 119.6(6)
C22 C23 H23 120.2
C24 C23 H23 120.2
C18 N11 N12 119.2(5)
C11 N12 N11 118.7(5)
C11 N12 H12N 120(4)
N11 N12 H12N 122(4)
C110 O12 H12O 103(6)
C114 C19 C110 118.5(5)
C114 C19 C18 120.7(5)
C110 C19 C18 120.8(5)
O11 C11 N12 123.5(6)
O11 C11 C12 121.0(6)
N12 C11 C12 115.5(5)
C112 O13 C115 118.2(5)
C17 C12 C13 118.4(6)
C17 C12 C11 122.6(6)
C13 C12 C11 119.0(6)
C112 C111 C110 117.6(5)
C112 C111 H111 121.2
C110 C111 H111 121.2
N11 C18 C19 121.5(5)
N11 C18 H18 119.3
C19 C18 H18 119.3
C113 C114 C19 121.8(6)
C113 C114 H114 119.1
C19 C114 H114 119.1
O12 C110 C19 123.8(5)
O12 C110 C111 115.8(5)
C19 C110 C111 120.4(5)
C114 C113 C112 120.0(6)
C114 C113 H113 120.0
C112 C113 H113 120.0
C13 C14 C15 120.7(7)
C13 C14 H14 119.7
C15 C14 H14 119.7
C15 C16 C17 118.0(7)
C15 C16 H16 121.0
C17 C16 H16 121.0
O13 C115 H11A 109.5
O13 C115 H11B 109.5
H11A C115 H11B 109.5
O13 C115 H11C 109.5
H11A C115 H11C 109.5
H11B C115 H11C 109.5
C111 C112 O13 124.2(5)
C111 C112 C113 121.7(5)
O13 C112 C113 114.0(5)
C12 C17 C16 121.6(6)
C12 C17 H17 119.2
C16 C17 H17 119.2
C14 C13 C12 121.8(7)
C14 C13 H13 119.1
C12 C13 H13 119.1
C14 C15 C16 119.4(7)
C14 C15 H15 120.3
C16 C15 H15 120.3

loop_
_geom_bond_atom_site_label_1
_geom_bond_atom_site_label_2
_geom_bond_distance
O21 C21 1.230(6)
N22 C21 1.342(6)
N22 N21 1.377(6)
N22 H22N 0.88(3)
O23 C212 1.350(7)
O23 C215 1.426(7)
N21 C28 1.261(6)
C28 C29 1.454(7)
C28 H28 0.9300
C214 C213 1.380(8)
C214 C29 1.393(7)
C214 H214 0.9300
O22 C210 1.362(6)
O22 H22O 0.82(3)
C21 C22 1.499(7)
C22 C27 1.375(8)
C22 C23 1.377(7)
C29 C210 1.380(7)
C212 C211 1.375(7)
C212 C213 1.381(8)
C210 C211 1.403(8)
C213 H213 0.9300
C211 H211 0.9300
C215 H21A 0.9600
C215 H21B 0.9600
C215 H21C 0.9600
C24 C25 1.361(10)
C24 C23 1.391(9)
C24 H24 0.9300
C26 C25 1.378(9)
C26 C27 1.401(8)
C26 H26 0.9300
C25 H25 0.9300
C27 H27 0.9300
C23 H23 0.9300
N11 C18 1.283(7)
N11 N12 1.375(6)
N12 C11 1.319(7)
N12 H12N 0.88(3)
O12 C110 1.338(7)
O12 H12O 0.84(3)
C19 C114 1.362(8)
C19 C110 1.408(7)
C19 C18 1.452(8)
O11 C11 1.230(7)
C11 C12 1.511(8)
O13 C112 1.367(7)
O13 C115 1.417(8)
C12 C17 1.353(9)
C12 C13 1.364(9)
C111 C112 1.361(8)
C111 C110 1.414(8)
C111 H111 0.9300
C18 H18 0.9300
C114 C113 1.346(8)
C114 H114 0.9300
C113 C112 1.385(8)
C113 H113 0.9300
C14 C13 1.353(9)
C14 C15 1.378(11)
C14 H14 0.9300
C16 C15 1.381(11)
C16 C17 1.415(9)
C16 H16 0.9300
C115 H11A 0.9600
C115 H11B 0.9600
C115 H11C 0.9600
C17 H17 0.9300
C13 H13 0.9300
C15 H15 0.9300

loop_
_geom_torsion_atom_site_label_1
_geom_torsion_atom_site_label_2
_geom_torsion_atom_site_label_3
_geom_torsion_atom_site_label_4
_geom_torsion
C21 N22 N21 C28 -178.6(5)
N22 N21 C28 C29 175.3(4)
N21 N22 C21 O21 -0.6(7)
N21 N22 C21 C22 178.3(4)
O21 C21 C22 C27 -146.2(5)
N22 C21 C22 C27 34.9(7)
O21 C21 C22 C23 34.7(7)
N22 C21 C22 C23 -144.2(5)
C213 C214 C29 C210 1.0(8)
C213 C214 C29 C28 177.6(5)
N21 C28 C29 C210 -2.3(8)
N21 C28 C29 C214 -178.8(5)
C215 O23 C212 C211 176.1(6)
C215 O23 C212 C213 -1.3(9)
C214 C29 C210 O22 178.9(5)
C28 C29 C210 O22 2.3(8)
C214 C29 C210 C211 -0.6(8)
C28 C29 C210 C211 -177.2(5)
C29 C214 C213 C212 -0.9(9)
O23 C212 C213 C214 177.7(5)
C211 C212 C213 C214 0.5(9)
O23 C212 C211 C210 -177.6(5)
C213 C212 C211 C210 -0.1(9)
O22 C210 C211 C212 -179.3(5)
C29 C210 C211 C212 0.3(8)
C23 C24 C25 C26 0.4(10)
C27 C26 C25 C24 -2.5(10)
C23 C22 C27 C26 -0.6(8)
C21 C22 C27 C26 -179.7(5)
C25 C26 C27 C22 2.6(9)
C27 C22 C23 C24 -1.5(8)
C21 C22 C23 C24 177.6(5)
C25 C24 C23 C22 1.6(9)
C18 N11 N12 C11 178.8(5)
N11 N12 C11 O11 3.8(8)
N11 N12 C11 C12 -174.4(5)
O11 C11 C12 C17 -153.7(6)
N12 C11 C12 C17 24.6(9)
O11 C11 C12 C13 26.1(9)
N12 C11 C12 C13 -155.6(6)
N12 N11 C18 C19 -175.8(5)
C114 C19 C18 N11 174.1(5)
C110 C19 C18 N11 -3.0(8)
C110 C19 C114 C113 0.5(9)
C18 C19 C114 C113 -176.7(6)
C114 C19 C110 O12 -179.7(6)
C18 C19 C110 O12 -2.5(9)
C114 C19 C110 C111 0.0(8)
C18 C19 C110 C111 177.2(5)
C112 C111 C110 O12 179.5(6)
C112 C111 C110 C19 -0.2(8)
C19 C114 C113 C112 -0.8(10)
C110 C111 C112 O13 -179.1(6)
C110 C111 C112 C113 0.0(9)
C115 O13 C112 C111 -8.1(9)
C115 O13 C112 C113 172.7(6)
C114 C113 C112 C111 0.5(10)
C114 C113 C112 O13 179.7(6)
C13 C12 C17 C16 -4.6(10)
C11 C12 C17 C16 175.2(6)
C15 C16 C17 C12 1.7(10)
C15 C14 C13 C12 0.2(12)
C17 C12 C13 C14 3.6(11)
C11 C12 C13 C14 -176.2(7)
C13 C14 C15 C16 -3.2(12)
C17 C16 C15 C14 2.2(11)
